data_7157915
loop_
_publ_author_name
'Pti\<cek, Lucija'
'Hok, Lucija'
'Grb\<ci\'c, Petra'
'Topi\'c, Filip'
'Cetina, Mario'
'Rissanen, Kari'
'Paveli\'c, Sandra Kraljevi\'c'
'Vianello, Robert'
'Racan\'e, Livio'

_publ_section_title
;
 Amidino substituted 2-aminophenols: biologically important building
 blocks for the amidino-functionalization of 2-substituted benzoxazoles.
;
_journal_issue 12
_journal_name_full 'Organic &amp; biomolecular chemistry'
_journal_page_first 2784
_journal_page_last 2793
_journal_paper_doi 10.1039/d1ob00235j
_journal_volume 19
_journal_year 2021
_chemical_formula_moiety 'C11 H17 N3 O, 2(C H3 O3 S), H2 O'
_chemical_formula_sum 'C13 H25 N3 O8 S2'
_chemical_formula_weight 415.48
_space_group_crystal_system triclinic
_space_group_IT_number 2
_space_group_name_Hall '-P 1'
_space_group_name_H-M_alt 'P -1'
_atom_sites_solution_hydrogens mixed
_atom_sites_solution_primary direct
_atom_sites_solution_secondary difmap
_audit_creation_method SHELXL-2017/1
_audit_update_record
;
2021-02-03 deposited with the CCDC.	2021-03-02 downloaded from the CCDC.
;
_cell_angle_alpha 78.160(6)
_cell_angle_beta 78.258(6)
_cell_angle_gamma 73.277(6)
_cell_formula_units_Z 2
_cell_length_a 9.3183(7)
_cell_length_b 9.8382(7)
_cell_length_c 11.2711(8)
_cell_measurement_reflns_used 2851
_cell_measurement_temperature 295(2)
_cell_measurement_theta_max 32.6130
_cell_measurement_theta_min 5.0260
_cell_volume 956.95(13)
_computing_cell_refinement 'CrysAlisPro (Agilent Technologies, 2014)'
_computing_data_collection 'CrysAlisPro (Agilent Technologies, 2014)'
_computing_data_reduction 'CrysAlisPro (Agilent Technologies, 2014)'
_computing_publication_material 'OLEX2 (Dolomanov et al., 2009) & WinGX (Farrugia, 2012)'
_computing_structure_refinement 'SHELXL-2017/1 (Sheldrick, 2017)'
_computing_structure_solution 'SIR2004 (Burla et al., 2005)'
_diffrn_ambient_temperature 295(2)
_diffrn_detector_area_resol_mean 16.3426
_diffrn_measured_fraction_theta_full 0.994
_diffrn_measured_fraction_theta_max 0.994
_diffrn_measurement_device_type 'Xcalibur, Sapphire3'
_diffrn_measurement_method '\w scans'
_diffrn_radiation_monochromator graphite
_diffrn_radiation_type MoK\a
_diffrn_radiation_wavelength 0.71073
_diffrn_reflns_av_R_equivalents 0.0191
_diffrn_reflns_av_unetI/netI 0.0267
_diffrn_reflns_Laue_measured_fraction_full 0.994
_diffrn_reflns_Laue_measured_fraction_max 0.994
_diffrn_reflns_limit_h_max 11
_diffrn_reflns_limit_h_min -10
_diffrn_reflns_limit_k_max 11
_diffrn_reflns_limit_k_min -11
_diffrn_reflns_limit_l_max 13
_diffrn_reflns_limit_l_min -13
_diffrn_reflns_number 6996
_diffrn_reflns_point_group_measured_fraction_full 0.994
_diffrn_reflns_point_group_measured_fraction_max 0.994
_diffrn_reflns_theta_full 25.242
_diffrn_reflns_theta_max 25.249
_diffrn_reflns_theta_min 4.397
_diffrn_source 'Enhance (Mo) X-ray Source'
_exptl_absorpt_coefficient_mu 0.324
_exptl_absorpt_correction_T_max 1.00000
_exptl_absorpt_correction_T_min 0.95428
_exptl_absorpt_correction_type multi-scan
_exptl_absorpt_process_details
;
CrysAlisPro, Agilent Technologies,
Version 1.171.37.35 (release 13-08-2014 CrysAlis171 .NET)
(compiled Aug 13 2014,18:06:01)
Empirical absorption correction using spherical harmonics,
 implemented in SCALE3 ABSPACK scaling algorithm.
;
_exptl_crystal_colour colourless
_exptl_crystal_density_diffrn 1.442
_exptl_crystal_description prism
_exptl_crystal_F_000 440
_exptl_crystal_recrystallization_method 'Re-crystallisation from solvent: ethanol'
_exptl_crystal_size_max 0.751
_exptl_crystal_size_mid 0.550
_exptl_crystal_size_min 0.337
_refine_diff_density_max 0.354
_refine_diff_density_min -0.320
_refine_diff_density_rms 0.046
_refine_ls_extinction_method none
_refine_ls_goodness_of_fit_ref 1.040
_refine_ls_hydrogen_treatment mixed
_refine_ls_matrix_type full
_refine_ls_number_parameters 250
_refine_ls_number_reflns 3446
_refine_ls_number_restraints 0
_refine_ls_restrained_S_all 1.040
_refine_ls_R_factor_all 0.0505
_refine_ls_R_factor_gt 0.0425
_refine_ls_shift/su_max 0.001
_refine_ls_shift/su_mean 0.000
_refine_ls_structure_factor_coef Fsqd
_refine_ls_weighting_details 'w=1/[\s^2^(Fo^2^)+(0.0559P)^2^+0.5302P] where P=(Fo^2^+2Fc^2^)/3'
_refine_ls_weighting_scheme calc
_refine_ls_wR_factor_gt 0.1101
_refine_ls_wR_factor_ref 0.1160
_reflns_Friedel_coverage 0.000
_reflns_number_gt 2964
_reflns_number_total 3446
_reflns_threshold_expression 'I > 2\s(I)'
_cod_data_source_file d1ob00235j3.cif
_cod_data_source_block 8e_295K
_cod_depositor_comments 'Adding full bibliography for 7157911--7157921.cif.'
_cod_original_cell_volume 956.96(13)
_cod_database_code 7157915
_shelx_shelxl_version_number 2017/1
_shelx_space_group_comment
;
The symmetry employed for this shelxl refinement is uniquely defined
by the following loop, which should always be used as a source of
symmetry information in preference to the above space-group names.
They are only intended as comments.
;

loop_
_space_group_symop_operation_xyz
'x, y, z'
'-x, -y, -z'

loop_
_atom_site_label
_atom_site_type_symbol
_atom_site_fract_x
_atom_site_fract_y
_atom_site_fract_z
_atom_site_U_iso_or_equiv
_atom_site_adp_type
_atom_site_occupancy
_atom_site_site_symmetry_order
_atom_site_calc_flag
_atom_site_refinement_flags_posn
_atom_site_refinement_flags_adp
_atom_site_refinement_flags_occupancy
_atom_site_disorder_assembly
_atom_site_disorder_group
N1 N 0.4914(2) 0.7996(2) 1.08116(16) 0.0364(4) Uani 1 1 d . . . . .
H11N H 0.518908 0.742416 1.149333 0.063(9) Uiso 1 1 calc R . . . .
H21N H 0.430069 0.882594 1.099979 0.054(8) Uiso 1 1 calc R . . . .
H31N H 0.573485 0.815755 1.030430 0.069(9) Uiso 1 1 calc R . . . .
N2 N 0.3266(2) 0.8643(2) 0.65308(17) 0.0421(5) Uani 1 1 d . . . . .
H2N H 0.307525 0.928885 0.699276 0.055(8) Uiso 1 1 calc R . . . .
N3 N 0.3434(2) 0.6269(2) 0.64745(17) 0.0441(5) Uani 1 1 d . . . . .
H3N H 0.369766 0.541212 0.686782 0.052(8) Uiso 1 1 calc R . . . .
O1 O 0.3516(2) 0.59931(19) 1.21445(14) 0.0455(4) Uani 1 1 d . . . . .
H1O H 0.316655 0.530692 1.246844 0.072(10) Uiso 1 1 calc R . . . .
C1 C 0.3431(2) 0.6264(2) 1.09366(18) 0.0332(5) Uani 1 1 d . . . . .
C2 C 0.4122(2) 0.7304(2) 1.02162(19) 0.0314(4) Uani 1 1 d . . . . .
C3 C 0.4108(2) 0.7652(2) 0.89736(19) 0.0331(5) Uani 1 1 d . . . . .
H3 H 0.457950 0.834623 0.851101 0.040 Uiso 1 1 calc R U . . .
C4 C 0.3383(2) 0.6957(2) 0.84090(19) 0.0334(5) Uani 1 1 d . . . . .
C5 C 0.2685(3) 0.5923(2) 0.9131(2) 0.0365(5) Uani 1 1 d . . . . .
H5 H 0.219651 0.545537 0.876403 0.044 Uiso 1 1 calc R U . . .
C6 C 0.2703(2) 0.5579(2) 1.0373(2) 0.0363(5) Uani 1 1 d . . . . .
H6 H 0.222823 0.488845 1.083768 0.044 Uiso 1 1 calc R U . . .
C7 C 0.3362(2) 0.7311(2) 0.7071(2) 0.0355(5) Uani 1 1 d . . . . .
C8 C 0.3459(4) 0.9112(3) 0.5205(2) 0.0601(8) Uani 1 1 d . . . . .
H8A H 0.440518 0.852341 0.483663 0.072 Uiso 1 1 calc R U . . .
H8B H 0.354068 1.009665 0.504056 0.072 Uiso 1 1 calc R U . . .
C9 C 0.2219(5) 0.9035(4) 0.4606(3) 0.0805(10) Uani 1 1 d . . . . .
H9A H 0.250767 0.923662 0.372413 0.097 Uiso 1 1 calc R U . . .
H9B H 0.132194 0.978083 0.483622 0.097 Uiso 1 1 calc R U . . .
C10 C 0.1819(4) 0.7613(4) 0.4921(3) 0.0706(9) Uani 1 1 d . . . . .
H10A H 0.100574 0.765116 0.561495 0.085 Uiso 1 1 calc R U . . .
H10B H 0.144546 0.745521 0.423128 0.085 Uiso 1 1 calc R U . . .
C11 C 0.3126(4) 0.6372(3) 0.5230(2) 0.0579(7) Uani 1 1 d . . . . .
H11A H 0.290942 0.548894 0.515456 0.070 Uiso 1 1 calc R U . . .
H11B H 0.402380 0.647575 0.464601 0.070 Uiso 1 1 calc R U . . .
S1 S 0.74531(7) 0.74927(6) 0.29770(5) 0.03722(17) Uani 1 1 d . . . . .
O2 O 0.6468(2) 0.66837(18) 0.27669(16) 0.0495(4) Uani 1 1 d . . . . .
O3 O 0.7429(3) 0.7464(2) 0.42584(16) 0.0714(6) Uani 1 1 d . . . . .
O4 O 0.7145(2) 0.89314(18) 0.22908(16) 0.0558(5) Uani 1 1 d . . . . .
C12 C 0.9292(3) 0.6602(4) 0.2387(3) 0.0707(9) Uani 1 1 d . . . . .
H12A H 0.999891 0.708487 0.250765 0.106 Uiso 1 1 calc R U . . .
H12B H 0.935515 0.660350 0.152579 0.106 Uiso 1 1 calc R U . . .
H12C H 0.953031 0.562917 0.280316 0.106 Uiso 1 1 calc R U . . .
S2 S 0.82618(7) 0.84097(7) 0.86261(5) 0.04376(19) Uani 1 1 d . . . . .
O5 O 0.8913(2) 0.7798(2) 0.75336(18) 0.0706(6) Uani 1 1 d . . . . .
O6 O 0.8163(4) 0.7336(3) 0.9688(2) 0.0945(8) Uani 1 1 d . . . . .
O7 O 0.6793(2) 0.9386(2) 0.8565(3) 0.0813(7) Uani 1 1 d . . . . .
C13 C 0.9420(4) 0.9418(4) 0.8824(4) 0.0881(12) Uani 1 1 d . . . . .
H13A H 1.041299 0.880396 0.891061 0.132 Uiso 1 1 calc R U . . .
H13B H 0.899862 0.985567 0.954734 0.132 Uiso 1 1 calc R U . . .
H13C H 0.948949 1.015138 0.812288 0.132 Uiso 1 1 calc R U . . .
O1W O 0.7431(4) 0.6214(3) 0.6665(2) 0.0893(9) Uani 1 1 d G . . . .
H11W H 0.734711 0.658029 0.595369 0.087(12) Uiso 1 1 d G . . . .
H12W H 0.786986 0.668106 0.691975 0.089(12) Uiso 1 1 d G . . . .

loop_
_atom_site_aniso_label
_atom_site_aniso_U_11
_atom_site_aniso_U_22
_atom_site_aniso_U_33
_atom_site_aniso_U_23
_atom_site_aniso_U_13
_atom_site_aniso_U_12
N1 0.0420(11) 0.0365(10) 0.0349(10) -0.0052(8) -0.0082(8) -0.0151(8)
N2 0.0629(13) 0.0295(10) 0.0344(10) -0.0045(8) -0.0088(9) -0.0122(9)
N3 0.0717(14) 0.0295(10) 0.0334(10) -0.0055(8) -0.0130(9) -0.0126(9)
O1 0.0620(11) 0.0495(10) 0.0312(8) -0.0009(7) -0.0071(7) -0.0276(9)
C1 0.0369(12) 0.0312(11) 0.0294(10) -0.0052(9) -0.0033(8) -0.0065(9)
C2 0.0328(11) 0.0274(10) 0.0357(11) -0.0075(9) -0.0073(8) -0.0073(8)
C3 0.0376(11) 0.0258(10) 0.0350(11) -0.0020(9) -0.0059(8) -0.0086(9)
C4 0.0389(12) 0.0277(10) 0.0329(11) -0.0062(9) -0.0065(8) -0.0055(9)
C5 0.0426(12) 0.0316(11) 0.0398(12) -0.0098(9) -0.0089(9) -0.0120(9)
C6 0.0406(12) 0.0320(11) 0.0367(11) -0.0042(9) -0.0005(9) -0.0146(9)
C7 0.0415(12) 0.0302(11) 0.0351(11) -0.0046(9) -0.0076(9) -0.0091(9)
C8 0.097(2) 0.0428(14) 0.0409(14) 0.0035(11) -0.0065(14) -0.0286(15)
C9 0.112(3) 0.0587(19) 0.068(2) 0.0019(16) -0.046(2) -0.0029(19)
C10 0.074(2) 0.087(2) 0.0566(17) -0.0015(16) -0.0267(15) -0.0262(18)
C11 0.098(2) 0.0452(15) 0.0397(14) -0.0113(11) -0.0166(13) -0.0245(15)
S1 0.0482(3) 0.0335(3) 0.0327(3) -0.0040(2) -0.0118(2) -0.0118(2)
O2 0.0553(11) 0.0380(9) 0.0613(11) 0.0021(8) -0.0225(8) -0.0188(8)
O3 0.1085(17) 0.0742(14) 0.0357(10) -0.0086(9) -0.0219(10) -0.0226(12)
O4 0.0874(14) 0.0318(9) 0.0507(10) -0.0041(8) -0.0171(9) -0.0165(9)
C12 0.0464(17) 0.083(2) 0.076(2) -0.0100(17) -0.0127(14) -0.0049(15)
S2 0.0448(4) 0.0468(4) 0.0444(3) -0.0170(3) -0.0014(2) -0.0160(3)
O5 0.0760(14) 0.0859(16) 0.0553(12) -0.0338(11) 0.0098(10) -0.0270(12)
O6 0.150(3) 0.0860(17) 0.0545(13) 0.0034(12) -0.0116(14) -0.0541(17)
O7 0.0482(12) 0.0717(14) 0.138(2) -0.0516(14) -0.0213(12) -0.0071(10)
C13 0.0526(19) 0.083(2) 0.151(4) -0.052(2) -0.019(2) -0.0246(17)
O1W 0.165(3) 0.0912(17) 0.0434(12) 0.0191(12) -0.0340(14) -0.0895(19)

loop_
_atom_type_symbol
_atom_type_description
_atom_type_scat_dispersion_real
_atom_type_scat_dispersion_imag
_atom_type_scat_source
C C 0.0033 0.0016 'International Tables Vol C Tables 4.2.6.8 and 6.1.1.4'
H H 0.0000 0.0000 'International Tables Vol C Tables 4.2.6.8 and 6.1.1.4'
N N 0.0061 0.0033 'International Tables Vol C Tables 4.2.6.8 and 6.1.1.4'
O O 0.0106 0.0060 'International Tables Vol C Tables 4.2.6.8 and 6.1.1.4'
S S 0.1246 0.1234 'International Tables Vol C Tables 4.2.6.8 and 6.1.1.4'

loop_
_geom_angle_atom_site_label_1
_geom_angle_atom_site_label_2
_geom_angle_atom_site_label_3
_geom_angle
_geom_angle_site_symmetry_1
_geom_angle_site_symmetry_3
_geom_angle_publ_flag
C2 N1 H11N 109.5 . . ?
C2 N1 H21N 109.5 . . ?
H11N N1 H21N 109.5 . . ?
C2 N1 H31N 109.5 . . ?
H11N N1 H31N 109.5 . . ?
H21N N1 H31N 109.5 . . ?
C7 N2 C8 125.0(2) . . ?
C7 N2 H2N 117.5 . . ?
C8 N2 H2N 117.5 . . ?
C7 N3 C11 128.8(2) . . ?
C7 N3 H3N 115.6 . . ?
C11 N3 H3N 115.6 . . ?
C1 O1 H1O 109.5 . . ?
O1 C1 C6 124.24(19) . . ?
O1 C1 C2 117.19(19) . . ?
C6 C1 C2 118.57(19) . . ?
C3 C2 C1 121.7(2) . . ?
C3 C2 N1 120.12(19) . . ?
C1 C2 N1 118.18(18) . . ?
C2 C3 C4 119.65(19) . . ?
C2 C3 H3 120.2 . . ?
C4 C3 H3 120.2 . . ?
C5 C4 C3 118.65(19) . . ?
C5 C4 C7 120.9(2) . . ?
C3 C4 C7 120.48(19) . . ?
C6 C5 C4 121.4(2) . . ?
C6 C5 H5 119.3 . . ?
C4 C5 H5 119.3 . . ?
C5 C6 C1 120.0(2) . . ?
C5 C6 H6 120.0 . . ?
C1 C6 H6 120.0 . . ?
N2 C7 N3 122.8(2) . . ?
N2 C7 C4 119.0(2) . . ?
N3 C7 C4 118.20(19) . . ?
N2 C8 C9 114.5(3) . . ?
N2 C8 H8A 108.6 . . ?
C9 C8 H8A 108.6 . . ?
N2 C8 H8B 108.6 . . ?
C9 C8 H8B 108.6 . . ?
H8A C8 H8B 107.6 . . ?
C8 C9 C10 114.6(2) . . ?
C8 C9 H9A 108.6 . . ?
C10 C9 H9A 108.6 . . ?
C8 C9 H9B 108.6 . . ?
C10 C9 H9B 108.6 . . ?
H9A C9 H9B 107.6 . . ?
C11 C10 C9 113.3(3) . . ?
C11 C10 H10A 108.9 . . ?
C9 C10 H10A 108.9 . . ?
C11 C10 H10B 108.9 . . ?
C9 C10 H10B 108.9 . . ?
H10A C10 H10B 107.7 . . ?
N3 C11 C10 112.4(2) . . ?
N3 C11 H11A 109.1 . . ?
C10 C11 H11A 109.1 . . ?
N3 C11 H11B 109.1 . . ?
C10 C11 H11B 109.1 . . ?
H11A C11 H11B 107.9 . . ?
O3 S1 O4 113.11(12) . . ?
O3 S1 O2 112.23(12) . . ?
O4 S1 O2 111.51(11) . . ?
O3 S1 C12 106.96(15) . . ?
O4 S1 C12 106.84(15) . . ?
O2 S1 C12 105.63(15) . . ?
S1 C12 H12A 109.5 . . ?
S1 C12 H12B 109.5 . . ?
H12A C12 H12B 109.5 . . ?
S1 C12 H12C 109.5 . . ?
H12A C12 H12C 109.5 . . ?
H12B C12 H12C 109.5 . . ?
O5 S2 O6 112.22(15) . . ?
O5 S2 O7 113.59(14) . . ?
O6 S2 O7 108.82(18) . . ?
O5 S2 C13 107.68(17) . . ?
O6 S2 C13 108.34(19) . . ?
O7 S2 C13 105.88(15) . . ?
S2 C13 H13A 109.5 . . ?
S2 C13 H13B 109.5 . . ?
H13A C13 H13B 109.5 . . ?
S2 C13 H13C 109.5 . . ?
H13A C13 H13C 109.5 . . ?
H13B C13 H13C 109.5 . . ?
H11W O1W H12W 106.5 . . ?

loop_
_geom_bond_atom_site_label_1
_geom_bond_atom_site_label_2
_geom_bond_distance
_geom_bond_site_symmetry_2
_geom_bond_publ_flag
N1 C2 1.461(3) . ?
N1 H11N 0.8900 . ?
N1 H21N 0.8900 . ?
N1 H31N 0.8900 . ?
N2 C7 1.313(3) . ?
N2 C8 1.461(3) . ?
N2 H2N 0.8600 . ?
N3 C7 1.316(3) . ?
N3 C11 1.466(3) . ?
N3 H3N 0.8600 . ?
O1 C1 1.347(2) . ?
O1 H1O 0.8200 . ?
C1 C6 1.390(3) . ?
C1 C2 1.395(3) . ?
C2 C3 1.374(3) . ?
C3 C4 1.396(3) . ?
C3 H3 0.9300 . ?
C4 C5 1.396(3) . ?
C4 C7 1.479(3) . ?
C5 C6 1.373(3) . ?
C5 H5 0.9300 . ?
C6 H6 0.9300 . ?
C8 C9 1.478(5) . ?
C8 H8A 0.9700 . ?
C8 H8B 0.9700 . ?
C9 C10 1.505(5) . ?
C9 H9A 0.9700 . ?
C9 H9B 0.9700 . ?
C10 C11 1.496(4) . ?
C10 H10A 0.9700 . ?
C10 H10B 0.9700 . ?
C11 H11A 0.9700 . ?
C11 H11B 0.9700 . ?
S1 O3 1.4345(18) . ?
S1 O4 1.4462(17) . ?
S1 O2 1.4554(17) . ?
S1 C12 1.748(3) . ?
C12 H12A 0.9600 . ?
C12 H12B 0.9600 . ?
C12 H12C 0.9600 . ?
S2 O5 1.4271(19) . ?
S2 O6 1.431(2) . ?
S2 O7 1.434(2) . ?
S2 C13 1.732(3) . ?
C13 H13A 0.9600 . ?
C13 H13B 0.9600 . ?
C13 H13C 0.9600 . ?
O1W H11W 0.8178 . ?
O1W H12W 0.8196 . ?

loop_
_geom_torsion_atom_site_label_1
_geom_torsion_atom_site_label_2
_geom_torsion_atom_site_label_3
_geom_torsion_atom_site_label_4
_geom_torsion
_geom_torsion_site_symmetry_1
_geom_torsion_site_symmetry_2
_geom_torsion_site_symmetry_3
_geom_torsion_site_symmetry_4
_geom_torsion_publ_flag
O1 C1 C2 C3 179.53(19) . . . . ?
C6 C1 C2 C3 -0.6(3) . . . . ?
O1 C1 C2 N1 1.5(3) . . . . ?
C6 C1 C2 N1 -178.65(19) . . . . ?
C1 C2 C3 C4 0.3(3) . . . . ?
N1 C2 C3 C4 178.29(19) . . . . ?
C2 C3 C4 C5 0.1(3) . . . . ?
C2 C3 C4 C7 -179.70(19) . . . . ?
C3 C4 C5 C6 -0.1(3) . . . . ?
C7 C4 C5 C6 179.7(2) . . . . ?
C4 C5 C6 C1 -0.2(3) . . . . ?
O1 C1 C6 C5 -179.6(2) . . . . ?
C2 C1 C6 C5 0.5(3) . . . . ?
C8 N2 C7 N3 -9.9(4) . . . . ?
C8 N2 C7 C4 170.4(2) . . . . ?
C11 N3 C7 N2 -13.5(4) . . . . ?
C11 N3 C7 C4 166.2(2) . . . . ?
C5 C4 C7 N2 144.8(2) . . . . ?
C3 C4 C7 N2 -35.4(3) . . . . ?
C5 C4 C7 N3 -35.0(3) . . . . ?
C3 C4 C7 N3 144.8(2) . . . . ?
C7 N2 C8 C9 69.9(4) . . . . ?
N2 C8 C9 C10 -50.6(4) . . . . ?
C8 C9 C10 C11 -28.7(4) . . . . ?
C7 N3 C11 C10 -38.0(4) . . . . ?
C9 C10 C11 N3 77.7(3) . . . . ?
